data_2023259
loop_
_publ_author_name
'Moroni, Aldana B.'
'Bottoso, Tiago'
'Lionello, Diego F.'
'Vega, Daniel R.'
'Kaufman, Teodoro S.'
'Calvo, Natalia L.'

_publ_section_title
;
 Synthesis, crystal structure and Hirshfeld surface analysis of
 sulfamethoxazolium methylsulfate monohydrate
;
_journal_coeditor_code EX2088
_journal_issue 10
_journal_name_full 'Acta Crystallographica Section E Crystallographic Communications'
_journal_paper_doi 10.1107/S2056989024009204
_journal_volume 80
_journal_year 2024
_chemical_formula_iupac 'C10 H12 N3 O3 S +, C H3 O4 S -, H2 O'
_chemical_formula_moiety 'C10 H12 N3 O3 S +, C H3 O4 S -, H2 O'
_chemical_formula_sum 'C11 H17 N3 O8 S2'
_chemical_formula_weight 383.39
_chemical_name_common
;
Sulfamethoxazolium methyl sulfate monohydrate
;
_chemical_name_systematic
;
4-[(5-Methyl-1,2-oxazol-3-yl)sulfamoyl]anilinium methyl sulfate monohydrate
;
_space_group_crystal_system triclinic
_space_group_IT_number 2
_space_group_name_Hall '-P 1'
_space_group_name_H-M_alt 'P -1'
_atom_sites_solution_hydrogens mixed
_audit_creation_method SHELXL-2019/1
_cell_angle_alpha 84.722(6)
_cell_angle_beta 78.442(5)
_cell_angle_gamma 81.940(5)
_cell_formula_units_Z 2
_cell_length_a 5.8838(8)
_cell_length_b 11.6532(15)
_cell_length_c 12.3276(16)
_cell_measurement_reflns_used 1942
_cell_measurement_temperature 298(2)
_cell_measurement_theta_max 26.1537
_cell_measurement_theta_min 2.2773
_cell_volume 818.14(19)
_computing_cell_refinement
;
SAINT (Bruker, 2019)
;
_computing_data_collection
;
APEX4 (Bruker, 2019)
;
_computing_data_reduction
;
SAINT (Bruker, 2019)
;
_computing_molecular_graphics
;
<i>POV-RAY</i> (Cason, 2004), Mercury (Macrae <i>et al.</i>,
2020), PLATON (Spek,
2020)
;
_computing_publication_material
;
publCIF (Westrip, 2010),
WinGX (Farrugia, 2012), PLATON (Spek, 2020), SHELXS97
(Sheldrick, 2008)
;
_computing_structure_refinement
;
<i>SHELXL2019/1</i> (Sheldrick, 2015)
;
_computing_structure_solution
;
SHELXS97 (Sheldrick, 2008)
;
_diffrn_ambient_temperature 298(2)
_diffrn_measured_fraction_theta_full 0.991
_diffrn_measured_fraction_theta_max 0.990
_diffrn_measurement_device_type 'Bruker D8 Quest ECO'
_diffrn_measurement_method '\w scan'
_diffrn_radiation_type MoK\a
_diffrn_radiation_wavelength 0.71073
_diffrn_reflns_av_R_equivalents 0.0473
_diffrn_reflns_av_unetI/netI 0.0301
_diffrn_reflns_limit_h_max 7
_diffrn_reflns_limit_h_min -7
_diffrn_reflns_limit_k_max 14
_diffrn_reflns_limit_k_min -14
_diffrn_reflns_limit_l_max 15
_diffrn_reflns_limit_l_min -15
_diffrn_reflns_number 18938
_diffrn_reflns_theta_full 25.242
_diffrn_reflns_theta_max 26.365
_diffrn_reflns_theta_min 3.381
_diffrn_source 'Sealed tube'
_diffrn_standards_decay_% 0
_diffrn_standards_interval_count 0
_diffrn_standards_interval_time 0
_diffrn_standards_number 0
_exptl_absorpt_coefficient_mu 0.372
_exptl_absorpt_correction_T_max 0.956
_exptl_absorpt_correction_T_min 0.854
_exptl_absorpt_correction_type multi-scan
_exptl_absorpt_process_details
;
(SADABS; Krause <i>et al.</i>, 2015)
;
_exptl_crystal_colour colourless
_exptl_crystal_density_diffrn 1.556
_exptl_crystal_description needle
_exptl_crystal_F_000 400
_exptl_crystal_size_max 1.000
_exptl_crystal_size_mid 0.354
_exptl_crystal_size_min 0.120
_refine_diff_density_max 0.330
_refine_diff_density_min -0.321
_refine_ls_extinction_method none
_refine_ls_goodness_of_fit_ref 1.058
_refine_ls_hydrogen_treatment mixed
_refine_ls_matrix_type full
_refine_ls_number_parameters 226
_refine_ls_number_reflns 3318
_refine_ls_number_restraints 0
_refine_ls_restrained_S_all 1.058
_refine_ls_R_factor_all 0.0568
_refine_ls_R_factor_gt 0.0430
_refine_ls_shift/su_max 0.000
_refine_ls_shift/su_mean 0.000
_refine_ls_structure_factor_coef Fsqd
_refine_ls_weighting_details 'w=1/[\s^2^(Fo^2^)+(0.0142P)^2^+1.0486P] where P=(Fo^2^+2Fc^2^)/3'
_refine_ls_weighting_scheme calc
_refine_ls_wR_factor_gt 0.0890
_refine_ls_wR_factor_ref 0.1000
_reflns_number_gt 2716
_reflns_number_total 3318
_reflns_threshold_expression 'I > 2\s(I)'
_cod_data_source_file ex2088.cif
_cod_data_source_block I
_cod_database_code 2023259
_shelx_space_group_comment
;
The symmetry employed for this shelxl refinement is uniquely defined
by the following loop, which should always be used as a source of
symmetry information in preference to the above space-group names.
They are only intended as comments.
;
_shelx_estimated_absorpt_t_min 0.661
_shelx_estimated_absorpt_t_max 0.957

loop_
_space_group_symop_operation_xyz
'x, y, z'
'-x, -y, -z'

loop_
_atom_site_type_symbol
_atom_site_label
_atom_site_fract_x
_atom_site_fract_y
_atom_site_fract_z
_atom_site_U_iso_or_equiv
_atom_site_adp_type
_atom_site_calc_flag
_atom_site_occupancy
_atom_site_disorder_assembly
_atom_site_disorder_group
C C3 0.3075(4) 0.3673(2) 0.4655(2) 0.0359(5) Uani d 1 . .
H H3 0.152494 0.384591 0.500421 0.043 Uiso calc 1 . .
C C4 0.4132(4) 0.4451(2) 0.3856(2) 0.0375(5) Uani d 1 . .
H H4 0.330192 0.515477 0.366393 0.045 Uiso calc 1 . .
C C6 0.7715(4) 0.3127(2) 0.3633(2) 0.0368(5) Uani d 1 . .
H H6 0.926915 0.295236 0.329032 0.044 Uiso calc 1 . .
C C7 0.6653(4) 0.2354(2) 0.4430(2) 0.0367(5) Uani d 1 . .
H H7 0.748077 0.165273 0.462965 0.044 Uiso calc 1 . .
C C13 0.9869(5) 0.3140(2) 0.0578(2) 0.0475(6) Uani d 1 . .
H H13 1.096502 0.312564 0.102944 0.057 Uiso calc 1 . .
N N1 0.3214(3) 0.18050(16) 0.57383(16) 0.0334(4) Uani d 1 . .
H H1A 0.418354 0.149870 0.618726 0.050 Uiso calc 1 . .
H H1B 0.284132 0.124328 0.538887 0.050 Uiso calc 1 . .
H H1C 0.192294 0.216536 0.613491 0.050 Uiso calc 1 . .
C C2 0.4356(4) 0.26394(19) 0.49225(18) 0.0293(5) Uani d 1 . .
C C5 0.6438(4) 0.41640(19) 0.33507(18) 0.0301(5) Uani d 1 . .
S S8 0.77327(11) 0.51495(5) 0.23174(5) 0.03585(16) Uani d 1 . .
O O9 0.6651(4) 0.63011(15) 0.25416(15) 0.0480(5) Uani d 1 . .
O O10 1.0205(3) 0.48770(17) 0.21978(15) 0.0489(5) Uani d 1 . .
N N11 0.6972(4) 0.48975(18) 0.11723(16) 0.0389(5) Uani d 1 . .
H H11 0.595794 0.540280 0.092239 0.047 Uiso calc 1 . .
C C12 0.7835(4) 0.3928(2) 0.05656(18) 0.0357(5) Uani d 1 . .
C C14 0.9881(5) 0.2412(2) -0.0204(2) 0.0488(7) Uani d 1 . .
O O15 0.7978(4) 0.27161(17) -0.06734(15) 0.0530(5) Uani d 1 . .
N N16 0.6641(4) 0.36926(19) -0.01609(18) 0.0452(5) Uani d 1 . .
C C17 1.1508(7) 0.1406(3) -0.0656(3) 0.0721(10) Uani d 1 . .
H H17A 1.196861 0.090255 -0.005591 0.108 Uiso calc 1 . .
H H17B 1.286665 0.167607 -0.112248 0.108 Uiso calc 1 . .
H H17C 1.074268 0.098765 -0.108343 0.108 Uiso calc 1 . .
O O18 0.2313(5) 0.0622(2) 0.40614(18) 0.0788(8) Uani d 1 . .
O O19 0.3568(3) -0.09508(15) 0.28979(18) 0.0516(5) Uani d 1 . .
O O20 -0.0403(3) -0.00330(17) 0.30985(18) 0.0548(5) Uani d 1 . .
S S21 0.19689(10) 0.01013(5) 0.31111(5) 0.03422(16) Uani d 1 . .
O O22 0.2620(4) 0.09783(18) 0.20879(18) 0.0594(6) Uani d 1 . .
C C23 0.4913(6) 0.1348(3) 0.1905(3) 0.0656(9) Uani d 1 . .
H H23A 0.538503 0.158159 0.113494 0.098 Uiso calc 1 . .
H H23B 0.600925 0.071669 0.211404 0.098 Uiso calc 1 . .
H H23C 0.487101 0.199088 0.234604 0.098 Uiso calc 1 . .
O O24 -0.1063(3) 0.28881(17) 0.67780(16) 0.0431(4) Uani d 1 . .
H H24A -0.102(5) 0.317(3) 0.730(3) 0.052 Uiso d 1 . .
H H24B -0.199(5) 0.242(3) 0.696(2) 0.052 Uiso d 1 . .

loop_
_atom_site_aniso_label
_atom_site_aniso_U_11
_atom_site_aniso_U_22
_atom_site_aniso_U_33
_atom_site_aniso_U_12
_atom_site_aniso_U_13
_atom_site_aniso_U_23
C3 0.0297(11) 0.0353(12) 0.0408(13) -0.0011(9) -0.0058(10) 0.0009(10)
C4 0.0379(13) 0.0318(12) 0.0416(13) -0.0005(10) -0.0101(11) 0.0037(10)
C6 0.0303(12) 0.0414(13) 0.0354(12) -0.0026(10) -0.0007(10) 0.0000(10)
C7 0.0348(12) 0.0320(12) 0.0390(13) 0.0026(10) -0.0031(10) 0.0021(10)
C13 0.0503(16) 0.0525(16) 0.0381(14) 0.0032(13) -0.0121(12) -0.0013(12)
N1 0.0324(10) 0.0298(10) 0.0361(10) -0.0043(8) -0.0029(8) 0.0005(8)
C2 0.0331(11) 0.0284(11) 0.0277(11) -0.0075(9) -0.0062(9) -0.0021(8)
C5 0.0359(12) 0.0309(11) 0.0262(11) -0.0089(9) -0.0101(9) -0.0003(9)
S8 0.0424(3) 0.0375(3) 0.0309(3) -0.0151(3) -0.0095(2) 0.0020(2)
O9 0.0693(13) 0.0306(9) 0.0461(10) -0.0144(8) -0.0106(9) -0.0014(8)
O10 0.0410(10) 0.0654(12) 0.0441(10) -0.0233(9) -0.0105(8) 0.0070(9)
N11 0.0472(12) 0.0394(11) 0.0315(10) -0.0008(9) -0.0142(9) -0.0012(8)
C12 0.0431(13) 0.0385(13) 0.0244(11) -0.0097(10) -0.0045(10) 0.0059(9)
C14 0.0604(17) 0.0471(15) 0.0342(13) -0.0007(13) -0.0039(12) 0.0015(11)
O15 0.0699(13) 0.0505(11) 0.0399(10) -0.0009(10) -0.0138(9) -0.0115(9)
N16 0.0529(13) 0.0470(13) 0.0366(11) -0.0016(10) -0.0116(10) -0.0070(10)
C17 0.087(3) 0.063(2) 0.0548(19) 0.0158(18) -0.0010(17) -0.0110(16)
O18 0.0975(18) 0.1011(19) 0.0486(12) -0.0523(15) -0.0010(12) -0.0284(12)
O19 0.0400(10) 0.0333(9) 0.0801(14) 0.0002(8) -0.0135(10) 0.0011(9)
O20 0.0323(10) 0.0514(11) 0.0801(15) -0.0074(8) -0.0105(9) 0.0018(10)
S21 0.0355(3) 0.0317(3) 0.0360(3) -0.0073(2) -0.0072(2) 0.0005(2)
O22 0.0530(12) 0.0613(13) 0.0628(13) -0.0149(10) -0.0189(10) 0.0302(10)
C23 0.0603(19) 0.066(2) 0.069(2) -0.0264(16) -0.0070(16) 0.0193(16)
O24 0.0424(10) 0.0425(11) 0.0451(11) -0.0108(8) -0.0041(9) -0.0080(8)

loop_
_atom_type_symbol
_atom_type_description
_atom_type_scat_dispersion_real
_atom_type_scat_dispersion_imag
_atom_type_scat_source
C C 0.0033 0.0016 'International Tables Vol C Tables 4.2.6.8 and 6.1.1.4'
H H 0.0000 0.0000 'International Tables Vol C Tables 4.2.6.8 and 6.1.1.4'
N N 0.0061 0.0033 'International Tables Vol C Tables 4.2.6.8 and 6.1.1.4'
O O 0.0106 0.0060 'International Tables Vol C Tables 4.2.6.8 and 6.1.1.4'
S S 0.1246 0.1234 'International Tables Vol C Tables 4.2.6.8 and 6.1.1.4'

loop_
_geom_angle_atom_site_label_1
_geom_angle_atom_site_label_2
_geom_angle_atom_site_label_3
_geom_angle_site_symmetry_1
_geom_angle_site_symmetry_3
_geom_angle
_geom_angle_publ_flag
C2 C3 C4 . . 119.0(2) ?
C2 C3 H3 . . 120.5 ?
C4 C3 H3 . . 120.5 ?
C5 C4 C3 . . 119.0(2) ?
C5 C4 H4 . . 120.5 ?
C3 C4 H4 . . 120.5 ?
C5 C6 C7 . . 119.3(2) ?
C5 C6 H6 . . 120.4 ?
C7 C6 H6 . . 120.4 ?
C2 C7 C6 . . 118.9(2) ?
C2 C7 H7 . . 120.5 ?
C6 C7 H7 . . 120.5 ?
C14 C13 C12 . . 104.7(2) ?
C14 C13 H13 . . 127.6 ?
C12 C13 H13 . . 127.6 ?
C2 N1 H1A . . 109.5 ?
C2 N1 H1B . . 109.5 ?
H1A N1 H1B . . 109.5 ?
C2 N1 H1C . . 109.5 ?
H1A N1 H1C . . 109.5 ?
H1B N1 H1C . . 109.5 ?
C7 C2 C3 . . 122.3(2) ?
C7 C2 N1 . . 118.9(2) ?
C3 C2 N1 . . 118.9(2) ?
C4 C5 C6 . . 121.5(2) ?
C4 C5 S8 . . 118.33(17) ?
C6 C5 S8 . . 120.15(18) ?
O10 S8 O9 . . 119.97(12) ?
O10 S8 N11 . . 108.68(11) ?
O9 S8 N11 . . 104.56(11) ?
O10 S8 C5 . . 107.58(11) ?
O9 S8 C5 . . 109.04(11) ?
N11 S8 C5 . . 106.22(10) ?
C12 N11 S8 . . 125.09(17) ?
C12 N11 H11 . . 117.5 ?
S8 N11 H11 . . 117.5 ?
N16 C12 N11 . . 117.4(2) ?
N16 C12 C13 . . 112.3(2) ?
N11 C12 C13 . . 130.3(2) ?
C13 C14 O15 . . 109.8(2) ?
C13 C14 C17 . . 134.3(3) ?
O15 C14 C17 . . 115.9(3) ?
C14 O15 N16 . . 108.66(19) ?
C12 N16 O15 . . 104.5(2) ?
C14 C17 H17A . . 109.5 ?
C14 C17 H17B . . 109.5 ?
H17A C17 H17B . . 109.5 ?
C14 C17 H17C . . 109.5 ?
H17A C17 H17C . . 109.5 ?
H17B C17 H17C . . 109.5 ?
O18 S21 O20 . . 115.06(14) ?
O18 S21 O19 . . 111.33(15) ?
O20 S21 O19 . . 113.41(11) ?
O18 S21 O22 . . 106.60(14) ?
O20 S21 O22 . . 103.29(12) ?
O19 S21 O22 . . 106.17(12) ?
C23 O22 S21 . . 117.03(18) ?
O22 C23 H23A . . 109.5 ?
O22 C23 H23B . . 109.5 ?
H23A C23 H23B . . 109.5 ?
O22 C23 H23C . . 109.5 ?
H23A C23 H23C . . 109.5 ?
H23B C23 H23C . . 109.5 ?
H24A O24 H24B . . 106(3) ?

loop_
_geom_bond_atom_site_label_1
_geom_bond_atom_site_label_2
_geom_bond_site_symmetry_2
_geom_bond_distance
_geom_bond_publ_flag
C3 C2 . 1.378(3) ?
C3 C4 . 1.388(3) ?
C3 H3 . 0.9300 ?
C4 C5 . 1.384(3) ?
C4 H4 . 0.9300 ?
C6 C5 . 1.385(3) ?
C6 C7 . 1.385(3) ?
C6 H6 . 0.9300 ?
C7 C2 . 1.374(3) ?
C7 H7 . 0.9300 ?
C13 C14 . 1.340(4) ?
C13 C12 . 1.405(4) ?
C13 H13 . 0.9300 ?
N1 C2 . 1.463(3) ?
N1 H1A . 0.8900 ?
N1 H1B . 0.8900 ?
N1 H1C . 0.8900 ?
C5 S8 . 1.763(2) ?
S8 O10 . 1.4253(19) ?
S8 O9 . 1.4285(19) ?
S8 N11 . 1.626(2) ?
N11 C12 . 1.391(3) ?
N11 H11 . 0.8600 ?
C12 N16 . 1.312(3) ?
C14 O15 . 1.351(3) ?
C14 C17 . 1.481(4) ?
O15 N16 . 1.412(3) ?
C17 H17A . 0.9600 ?
C17 H17B . 0.9600 ?
C17 H17C . 0.9600 ?
O18 S21 . 1.429(2) ?
O19 S21 . 1.4472(18) ?
O20 S21 . 1.4291(18) ?
S21 O22 . 1.5689(19) ?
O22 C23 . 1.442(3) ?
C23 H23A . 0.9600 ?
C23 H23B . 0.9600 ?
C23 H23C . 0.9600 ?
O24 H24A . 0.76(3) ?
O24 H24B . 0.81(3) ?

loop_
_geom_hbond_atom_site_label_D
_geom_hbond_atom_site_label_H
_geom_hbond_atom_site_label_A
_geom_hbond_site_symmetry_A
_geom_hbond_distance_DH
_geom_hbond_distance_HA
_geom_hbond_distance_DA
_geom_hbond_angle_DHA
_geom_hbond_publ_flag
C3 H3 O24 . 0.93 2.65 3.353(3) 132.6 yes
C4 H4 O24 2_566 0.93 2.54 3.469(3) 177.3 yes
C13 H13 O10 . 0.93 2.54 3.023(3) 112.5 yes
N1 H1A O19 2_656 0.89 1.91 2.800(3) 174.9 yes
N1 H1A S21 2_656 0.89 2.94 3.774(2) 156.4 yes
N1 H1B O18 . 0.89 1.95 2.761(3) 151.7 yes
N1 H1C O24 . 0.89 1.89 2.772(3) 170.3 yes
N11 H11 N16 2_665 0.86 2.07 2.912(3) 167.3 yes
C23 H23B O20 1_655 0.96 2.65 3.506(4) 149.2 yes
O24 H24A O10 2_666 0.76(3) 2.54(3) 3.140(3) 137(3) yes
O24 H24A O15 1_456 0.76(3) 2.47(3) 3.072(3) 137(3) yes
O24 H24B O19 2_556 0.81(3) 2.03(3) 2.821(3) 163(3) yes

loop_
_geom_torsion_atom_site_label_1
_geom_torsion_atom_site_label_2
_geom_torsion_atom_site_label_3
_geom_torsion_atom_site_label_4
_geom_torsion_site_symmetry_1
_geom_torsion_site_symmetry_2
_geom_torsion_site_symmetry_3
_geom_torsion_site_symmetry_4
_geom_torsion
_geom_torsion_publ_flag
C2 C3 C4 C5 . . . . 0.2(4) ?
C5 C6 C7 C2 . . . . -0.1(4) ?
C6 C7 C2 C3 . . . . -0.4(4) ?
C6 C7 C2 N1 . . . . 178.0(2) ?
C4 C3 C2 C7 . . . . 0.4(4) ?
C4 C3 C2 N1 . . . . -178.0(2) ?
C3 C4 C5 C6 . . . . -0.7(4) ?
C3 C4 C5 S8 . . . . 178.67(18) ?
C7 C6 C5 C4 . . . . 0.7(4) ?
C7 C6 C5 S8 . . . . -178.69(18) ?
C4 C5 S8 O10 . . . . 160.72(18) ?
C6 C5 S8 O10 . . . . -19.9(2) ?
C4 C5 S8 O9 . . . . 29.1(2) ?
C6 C5 S8 O9 . . . . -151.45(19) ?
C4 C5 S8 N11 . . . . -83.0(2) ?
C6 C5 S8 N11 . . . . 96.4(2) ?
O10 S8 N11 C12 . . . . 43.0(2) ?
O9 S8 N11 C12 . . . . 172.3(2) ?
C5 S8 N11 C12 . . . . -72.5(2) ?
S8 N11 C12 N16 . . . . 162.55(18) ?
S8 N11 C12 C13 . . . . -19.1(4) ?
C14 C13 C12 N16 . . . . 1.1(3) ?
C14 C13 C12 N11 . . . . -177.3(2) ?
C12 C13 C14 O15 . . . . -0.4(3) ?
C12 C13 C14 C17 . . . . 178.0(3) ?
C13 C14 O15 N16 . . . . -0.4(3) ?
C17 C14 O15 N16 . . . . -179.2(2) ?
N11 C12 N16 O15 . . . . 177.28(19) ?
C13 C12 N16 O15 . . . . -1.4(3) ?
C14 O15 N16 C12 . . . . 1.1(3) ?
O18 S21 O22 C23 . . . . 55.1(3) ?
O20 S21 O22 C23 . . . . 176.7(2) ?
O19 S21 O22 C23 . . . . -63.7(3) ?
